data_7111612
loop_
_publ_author_name
'Ley, Amanda N.'
'Dunaway, Lars E.'
'Brewster, Timothy P.'
'Dembo, Matthew D.'
'Harris, T. David'
'Baril-Robert, Fran\,cois'
'Li, Xiaobo'
'Patterson, Howard H.'
'Pike, Robert D.'

_publ_section_title
;
 Reversible luminescent reaction of amines with copper(i) cyanide
;
_journal_issue 25
_journal_name_full 'Chemical Communications'
_journal_page_first 4565
_journal_page_last 4567
_journal_paper_doi 10.1039/c002351e
_journal_volume 46
_journal_year 2010
_chemical_formula_moiety 'C7 H7 Cu N2'
_chemical_formula_sum 'C7 H7 Cu N2'
_chemical_formula_weight 182.69
_chemical_name_systematic
;
?
;
_space_group_IT_number 14
_symmetry_cell_setting monoclinic
_symmetry_space_group_name_Hall '-P 2ybc'
_symmetry_space_group_name_H-M 'P 1 21/c 1'
_atom_sites_solution_hydrogens geom
_atom_sites_solution_primary direct
_atom_sites_solution_secondary difmap
_audit_creation_method SHELXL-97
_cell_angle_alpha 90.00
_cell_angle_beta 108.7090(10)
_cell_angle_gamma 90.00
_cell_formula_units_Z 4
_cell_length_a 10.0593(2)
_cell_length_b 8.72760(10)
_cell_length_c 8.9901(2)
_cell_measurement_reflns_used 3937
_cell_measurement_temperature 100(2)
_cell_measurement_theta_max 67.03
_cell_measurement_theta_min 4.64
_cell_volume 747.57(2)
_computing_cell_refinement 'SAINTPLUS (Bruker AXS, 2004)'
_computing_data_collection 'APEX2 (Bruker AXS, 2004)'
_computing_data_reduction SAINTPLUS
_computing_molecular_graphics 'ORTEP3 (Farrugia, 1997)'
_computing_publication_material 'SHELXL97 (Sheldrick, 1997)'
_computing_structure_refinement 'XSHELL (Bruker, 2004)'
_computing_structure_solution 'SHELXS97 (Sheldrick, 1997)'
_diffrn_ambient_temperature 100(2)
_diffrn_measured_fraction_theta_full 0.957
_diffrn_measured_fraction_theta_max 0.957
_diffrn_measurement_device_type 'Bruker SMART Apex II CCD'
_diffrn_measurement_method '\w and \y'
_diffrn_radiation_monochromator graphite
_diffrn_radiation_source 'fine-focus sealed tube'
_diffrn_radiation_type CuK\a
_diffrn_radiation_wavelength 1.54178
_diffrn_reflns_av_R_equivalents 0.0362
_diffrn_reflns_av_sigmaI/netI 0.0257
_diffrn_reflns_limit_h_max 11
_diffrn_reflns_limit_h_min -11
_diffrn_reflns_limit_k_max 10
_diffrn_reflns_limit_k_min -9
_diffrn_reflns_limit_l_max 8
_diffrn_reflns_limit_l_min -10
_diffrn_reflns_number 7274
_diffrn_reflns_theta_full 66.99
_diffrn_reflns_theta_max 66.99
_diffrn_reflns_theta_min 4.64
_diffrn_standards_number 0
_exptl_absorpt_coefficient_mu 3.451
_exptl_absorpt_correction_T_max 0.7603
_exptl_absorpt_correction_T_min 0.4010
_exptl_absorpt_correction_type numerical
_exptl_absorpt_process_details 'SADABS (Sheldrick, 2004)'
_exptl_crystal_colour colorless
_exptl_crystal_density_diffrn 1.623
_exptl_crystal_density_method 'not measured'
_exptl_crystal_description blade
_exptl_crystal_F_000 368
_exptl_crystal_size_max 0.32
_exptl_crystal_size_mid 0.12
_exptl_crystal_size_min 0.08
_refine_diff_density_max 0.537
_refine_diff_density_min -0.363
_refine_diff_density_rms 0.078
_refine_ls_extinction_method none
_refine_ls_goodness_of_fit_ref 1.098
_refine_ls_hydrogen_treatment constr
_refine_ls_matrix_type full
_refine_ls_number_parameters 93
_refine_ls_number_reflns 1273
_refine_ls_number_restraints 0
_refine_ls_restrained_S_all 1.098
_refine_ls_R_factor_all 0.0316
_refine_ls_R_factor_gt 0.0276
_refine_ls_shift/su_max 0.000
_refine_ls_shift/su_mean 0.000
_refine_ls_structure_factor_coef Fsqd
_refine_ls_weighting_details 'calc w=1/[\s^2^(Fo^2^)+(0.0496P)^2^+0.1720P] where P=(Fo^2^+2Fc^2^)/3'
_refine_ls_weighting_scheme calc
_refine_ls_wR_factor_gt 0.0768
_refine_ls_wR_factor_ref 0.0791
_reflns_number_gt 1134
_reflns_number_total 1273
_reflns_threshold_expression >2sigma(I)
_cod_data_source_file C002351Esup1.cif
_cod_data_source_block p21onc
_cod_original_sg_symbol_H-M P2(1)/c
_cod_database_code 7111612

loop_
_symmetry_equiv_pos_as_xyz
'x, y, z'
'-x, y+1/2, -z+1/2'
'-x, -y, -z'
'x, -y-1/2, z-1/2'

loop_
_atom_site_label
_atom_site_type_symbol
_atom_site_fract_x
_atom_site_fract_y
_atom_site_fract_z
_atom_site_U_iso_or_equiv
_atom_site_adp_type
_atom_site_occupancy
_atom_site_symmetry_multiplicity
_atom_site_calc_flag
_atom_site_refinement_flags
_atom_site_disorder_group
Cu1 Cu 0.75650(3) 1.12939(3) 0.39095(4) 0.02694(17) Uani 1 1 d . .
N1A N 0.7565(2) 1.2094(2) 0.5892(2) 0.0274(6) Uani 0.65(2) 1 d P 1
C1A C 0.7547(2) 1.2306(2) 0.2047(3) 0.0290(6) Uani 0.65(2) 1 d P 1
C1B C 0.7565(2) 1.2094(2) 0.5892(2) 0.0274(6) Uani 0.35(2) 1 d P 2
N1B N 0.7547(2) 1.2306(2) 0.2047(3) 0.0290(6) Uani 0.35(2) 1 d P 2
N2 N 0.77186(19) 0.8960(2) 0.4072(2) 0.0234(4) Uani 1 1 d . .
C2 C 0.8734(2) 0.8374(3) 0.5318(3) 0.0274(5) Uani 1 1 d . .
H2 H 0.9298 0.9067 0.6073 0.033 Uiso 1 1 calc R .
C3 C 0.8999(2) 0.6837(3) 0.5555(3) 0.0329(5) Uani 1 1 d . .
H3 H 0.9713 0.6475 0.6459 0.039 Uiso 1 1 calc R .
C4 C 0.8188(3) 0.5820(3) 0.4428(3) 0.0352(6) Uani 1 1 d . .
H4 H 0.8342 0.4747 0.4545 0.042 Uiso 1 1 calc R .
C5 C 0.7165(3) 0.6400(2) 0.3150(3) 0.0313(5) Uani 1 1 d . .
H5 H 0.6613 0.5723 0.2367 0.038 Uiso 1 1 calc R .
C6 C 0.6928(2) 0.7973(2) 0.2990(2) 0.0250(5) Uani 1 1 d . .
C7 C 0.5789(3) 0.8624(3) 0.1635(3) 0.0337(6) Uani 1 1 d . .
H7A H 0.4950 0.8794 0.1941 0.051 Uiso 1 1 calc R .
H7B H 0.5569 0.7907 0.0751 0.051 Uiso 1 1 calc R .
H7C H 0.6101 0.9601 0.1322 0.051 Uiso 1 1 calc R .

loop_
_atom_site_aniso_label
_atom_site_aniso_U_11
_atom_site_aniso_U_22
_atom_site_aniso_U_33
_atom_site_aniso_U_23
_atom_site_aniso_U_13
_atom_site_aniso_U_12
Cu1 0.0333(2) 0.0183(2) 0.0280(2) 0.00026(11) 0.00820(16) 0.00166(11)
N1A 0.0387(12) 0.0202(11) 0.0214(11) 0.0039(8) 0.0071(8) 0.0030(7)
C1A 0.0362(12) 0.0203(10) 0.0283(13) -0.0071(9) 0.0075(8) -0.0012(8)
C1B 0.0387(12) 0.0202(11) 0.0214(11) 0.0039(8) 0.0071(8) 0.0030(7)
N1B 0.0362(12) 0.0203(10) 0.0283(13) -0.0071(9) 0.0075(8) -0.0012(8)
N2 0.0300(10) 0.0199(9) 0.0221(10) -0.0008(7) 0.0108(8) -0.0003(7)
C2 0.0326(12) 0.0262(11) 0.0236(11) 0.0010(9) 0.0092(9) -0.0015(9)
C3 0.0331(13) 0.0297(12) 0.0364(14) 0.0113(10) 0.0120(10) 0.0036(10)
C4 0.0451(15) 0.0204(11) 0.0474(15) 0.0038(10) 0.0248(12) 0.0020(10)
C5 0.0380(14) 0.0227(13) 0.0390(15) -0.0062(9) 0.0205(11) -0.0067(9)
C6 0.0284(11) 0.0260(12) 0.0236(11) -0.0026(8) 0.0124(9) -0.0032(8)
C7 0.0326(13) 0.0384(14) 0.0277(13) -0.0024(9) 0.0061(10) -0.0016(9)

loop_
_atom_type_symbol
_atom_type_description
_atom_type_scat_dispersion_real
_atom_type_scat_dispersion_imag
_atom_type_scat_source
C C 0.0181 0.0091 'International Tables Vol C Tables 4.2.6.8 and 6.1.1.4'
H H 0.0000 0.0000 'International Tables Vol C Tables 4.2.6.8 and 6.1.1.4'
N N 0.0311 0.0180 'International Tables Vol C Tables 4.2.6.8 and 6.1.1.4'
Cu Cu -1.9646 0.5888 'International Tables Vol C Tables 4.2.6.8 and 6.1.1.4'

loop_
_geom_angle_atom_site_label_1
_geom_angle_atom_site_label_2
_geom_angle_atom_site_label_3
_geom_angle
_geom_angle_site_symmetry_1
C1A Cu1 N1A 130.71(8) .
C1A Cu1 N2 120.58(8) .
N1A Cu1 N2 108.61(7) .
C1A N1A Cu1 174.69(18) 4_586
N1A C1A Cu1 178.1(2) 4_585
C2 N2 C6 117.99(19) .
C2 N2 Cu1 117.16(15) .
C6 N2 Cu1 124.76(15) .
N2 C2 C3 123.9(2) .
N2 C2 H2 118.1 .
C3 C2 H2 118.1 .
C2 C3 C4 118.0(2) .
C2 C3 H3 121.0 .
C4 C3 H3 121.0 .
C5 C4 C3 118.7(2) .
C5 C4 H4 120.6 .
C3 C4 H4 120.6 .
C4 C5 C6 120.6(2) .
C4 C5 H5 119.7 .
C6 C5 H5 119.7 .
N2 C6 C5 120.8(2) .
N2 C6 C7 117.76(19) .
C5 C6 C7 121.4(2) .
C6 C7 H7A 109.5 .
C6 C7 H7B 109.5 .
H7A C7 H7B 109.5 .
C6 C7 H7C 109.5 .
H7A C7 H7C 109.5 .
H7B C7 H7C 109.5 .

loop_
_geom_bond_atom_site_label_1
_geom_bond_atom_site_label_2
_geom_bond_distance
_geom_bond_site_symmetry_2
Cu1 C1A 1.888(2) .
Cu1 N1A 1.914(2) .
Cu1 N2 2.0444(19) .
N1A C1A 1.168(3) 4_586
C1A N1A 1.168(3) 4_585
N2 C2 1.351(3) .
N2 C6 1.351(3) .
C2 C3 1.370(3) .
C2 H2 0.9500 .
C3 C4 1.396(4) .
C3 H3 0.9500 .
C4 C5 1.369(4) .
C4 H4 0.9500 .
C5 C6 1.393(3) .
C5 H5 0.9500 .
C6 C7 1.491(3) .
C7 H7A 0.9800 .
C7 H7B 0.9800 .
C7 H7C 0.9800 .

loop_
_geom_torsion_atom_site_label_1
_geom_torsion_atom_site_label_2
_geom_torsion_atom_site_label_3
_geom_torsion_atom_site_label_4
_geom_torsion
C1A Cu1 N2 C2 127.80(16)
N1A Cu1 N2 C2 -48.99(17)
C1A Cu1 N2 C6 -48.73(19)
N1A Cu1 N2 C6 134.49(17)
C6 N2 C2 C3 -0.7(3)
Cu1 N2 C2 C3 -177.48(19)
N2 C2 C3 C4 1.2(4)
C2 C3 C4 C5 -0.4(4)
C3 C4 C5 C6 -0.8(4)
C2 N2 C6 C5 -0.6(3)
Cu1 N2 C6 C5 175.91(18)
C2 N2 C6 C7 178.8(2)
Cu1 N2 C6 C7 -4.7(3)
C4 C5 C6 N2 1.4(3)
C4 C5 C6 C7 -178.0(2)
